data_7109660
loop_
_publ_author_name
'Timothy K. Lane'
'Minh H. Nguyen'
'Brendan R. D'Souza'
'Nathan A. Spahn'
'Janis Louie'

_publ_section_title
;
 The iron-catalyzed construction of 2-aminopyrimidines from alkynenitriles
 and cyanamides
;
_journal_name_full Chem.Commun.
_journal_page_first 7735
_journal_paper_doi 10.1039/c3cc44422h
_journal_volume 49
_journal_year 2013
_chemical_formula_moiety 'C14 H19 N3 O4'
_chemical_formula_sum 'C14 H19 N3 O4'
_chemical_formula_weight 293.32
_chemical_name_systematic
; 
 ? 
;
_space_group_IT_number 14
_symmetry_cell_setting monoclinic
_symmetry_space_group_name_Hall '-P 2ybc'
_symmetry_space_group_name_H-M 'P 1 21/c 1'
_atom_sites_solution_hydrogens geom
_atom_sites_solution_primary direct
_atom_sites_solution_secondary difmap
_audit_creation_method SHELXL-97
_cell_angle_alpha 90.00
_cell_angle_beta 113.284(2)
_cell_angle_gamma 90.00
_cell_formula_units_Z 4
_cell_length_a 7.8233(2)
_cell_length_b 20.9085(8)
_cell_length_c 9.5272(3)
_cell_measurement_reflns_used 2714
_cell_measurement_temperature 150(1)
_cell_measurement_theta_max 27.485
_cell_measurement_theta_min 1.018
_cell_volume 1431.48(8)
_computing_cell_refinement DENZO-SMN
_computing_data_collection 'Nonius COLLECT'
_computing_data_reduction DENZO-SMN
_computing_molecular_graphics 'WinGX, Ortep3'
_computing_structure_refinement 'SHELXL-97 (Sheldrick, 1997)'
_computing_structure_solution SIR97
_diffrn_ambient_temperature 150(1)
_diffrn_measured_fraction_theta_full 0.959
_diffrn_measured_fraction_theta_max 0.959
_diffrn_measurement_device_type 'Nonius KappaCCD Diffractometer'
_diffrn_measurement_method 'Phi and Omega scan'
_diffrn_radiation_monochromator graphite
_diffrn_radiation_source 'fine-focus sealed tube'
_diffrn_radiation_type MoK\a
_diffrn_radiation_wavelength 0.71073
_diffrn_reflns_av_R_equivalents 0.0217
_diffrn_reflns_av_sigmaI/netI 0.0435
_diffrn_reflns_limit_h_max 10
_diffrn_reflns_limit_h_min -10
_diffrn_reflns_limit_k_max 23
_diffrn_reflns_limit_k_min -27
_diffrn_reflns_limit_l_max 12
_diffrn_reflns_limit_l_min -12
_diffrn_reflns_number 5098
_diffrn_reflns_theta_full 27.49
_diffrn_reflns_theta_max 27.49
_diffrn_reflns_theta_min 2.52
_exptl_absorpt_coefficient_mu 0.101
_exptl_absorpt_correction_T_max 0.9820
_exptl_absorpt_correction_T_min 0.9626
_exptl_absorpt_correction_type multi-scan
_exptl_absorpt_process_details 'DENZO-SMN (Otwinowski & Minor, 1997)'
_exptl_crystal_colour colorless
_exptl_crystal_density_diffrn 1.361
_exptl_crystal_density_method 'not measured'
_exptl_crystal_description prism
_exptl_crystal_F_000 624
_exptl_crystal_size_max 0.38
_exptl_crystal_size_mid 0.25
_exptl_crystal_size_min 0.18
_refine_diff_density_max 0.244
_refine_diff_density_min -0.345
_refine_diff_density_rms 0.054
_refine_ls_extinction_method none
_refine_ls_goodness_of_fit_ref 1.044
_refine_ls_hydrogen_treatment constr
_refine_ls_matrix_type full
_refine_ls_number_parameters 195
_refine_ls_number_reflns 3144
_refine_ls_number_restraints 0
_refine_ls_restrained_S_all 1.044
_refine_ls_R_factor_all 0.0786
_refine_ls_R_factor_gt 0.0513
_refine_ls_shift/su_max 0.000
_refine_ls_shift/su_mean 0.000
_refine_ls_structure_factor_coef Fsqd
_refine_ls_weighting_details 'calc w=1/[\s^2^(Fo^2^)+(0.0757P)^2^+0.4926P] where P=(Fo^2^+2Fc^2^)/3'
_refine_ls_weighting_scheme calc
_refine_ls_wR_factor_gt 0.1276
_refine_ls_wR_factor_ref 0.1456
_reflns_number_gt 2261
_reflns_number_total 3144
_reflns_threshold_expression >2sigma(I)
_cod_data_source_file c3cc44422h.txt
_cod_data_source_block jl050
_cod_original_sg_symbol_H-M 'P 21/c'
_cod_database_code 7109660

loop_
_symmetry_equiv_pos_as_xyz
'x, y, z'
'-x, y+1/2, -z+1/2'
'-x, -y, -z'
'x, -y-1/2, z-1/2'

loop_
_atom_site_label
_atom_site_type_symbol
_atom_site_fract_x
_atom_site_fract_y
_atom_site_fract_z
_atom_site_U_iso_or_equiv
_atom_site_adp_type
_atom_site_occupancy
_atom_site_symmetry_multiplicity
_atom_site_calc_flag
_atom_site_refinement_flags
O15 O 0.52952(17) 0.21222(7) 0.54556(15) 0.0300(3) Uani 1 1 d .
O17 O 0.44164(17) 0.17218(7) 0.30799(15) 0.0316(3) Uani 1 1 d .
O19 O 0.8290(2) 0.28169(7) 0.46148(16) 0.0368(4) Uani 1 1 d .
O21 O 1.0059(2) 0.23227(7) 0.67959(17) 0.0410(4) Uani 1 1 d .
N1 N 0.7607(2) 0.04351(7) 0.21674(18) 0.0252(4) Uani 1 1 d .
N3 N 0.7230(2) -0.04502(8) 0.36574(17) 0.0264(4) Uani 1 1 d .
N10 N 0.7004(2) -0.05894(8) 0.11849(19) 0.0324(4) Uani 1 1 d .
C2 C 0.7299(2) -0.01893(9) 0.2384(2) 0.0248(4) Uani 1 1 d .
C4 C 0.7514(2) -0.00562(9) 0.4846(2) 0.0250(4) Uani 1 1 d .
C5 C 0.7821(2) 0.05921(9) 0.4729(2) 0.0238(4) Uani 1 1 d .
C6 C 0.8148(3) 0.11329(9) 0.5846(2) 0.0260(4) Uani 1 1 d .
H6A H 0.9456 0.1142 0.6597 0.031 Uiso 1 1 calc R
H6B H 0.7312 0.1102 0.6398 0.031 Uiso 1 1 calc R
C7 C 0.7682(2) 0.17309(9) 0.4784(2) 0.0238(4) Uani 1 1 d .
C8 C 0.8086(3) 0.15211(9) 0.3378(2) 0.0263(4) Uani 1 1 d .
H8A H 0.7199 0.1720 0.2426 0.032 Uiso 1 1 calc R
H8B H 0.9371 0.1633 0.3514 0.032 Uiso 1 1 calc R
C9 C 0.7822(2) 0.08068(9) 0.3357(2) 0.0231(4) Uani 1 1 d .
C11 C 0.6316(3) -0.12352(10) 0.1187(2) 0.0350(5) Uani 1 1 d .
H11A H 0.5356 -0.1230 0.1605 0.042 Uiso 1 1 calc R
H11B H 0.7345 -0.1511 0.1818 0.042 Uiso 1 1 calc R
H11C H 0.5784 -0.1400 0.0139 0.042 Uiso 1 1 calc R
C12 C 0.7212(3) -0.03583(10) -0.0177(2) 0.0316(5) Uani 1 1 d .
H12A H 0.6433 0.0021 -0.0565 0.038 Uiso 1 1 calc R
H12B H 0.6827 -0.0693 -0.0960 0.038 Uiso 1 1 calc R
H12C H 0.8517 -0.0247 0.0076 0.038 Uiso 1 1 calc R
C13 C 0.7479(3) -0.03374(10) 0.6281(2) 0.0314(5) Uani 1 1 d .
H13A H 0.6450 -0.0150 0.6481 0.038 Uiso 1 1 calc R
H13B H 0.8658 -0.0245 0.7139 0.038 Uiso 1 1 calc R
H13C H 0.7307 -0.0801 0.6161 0.038 Uiso 1 1 calc R
C14 C 0.5611(2) 0.18644(9) 0.4301(2) 0.0241(4) Uani 1 1 d .
C16 C 0.3358(3) 0.21704(10) 0.5257(2) 0.0313(5) Uani 1 1 d .
H16A H 0.3257 0.2464 0.6023 0.038 Uiso 1 1 calc R
H16B H 0.2901 0.1747 0.5383 0.038 Uiso 1 1 calc R
H16C H 0.2612 0.2333 0.4232 0.038 Uiso 1 1 calc R
C18 C 0.8822(2) 0.23141(9) 0.5551(2) 0.0260(4) Uani 1 1 d .
C20 C 0.9373(3) 0.33992(10) 0.5105(3) 0.0376(5) Uani 1 1 d .
H20A H 1.0583 0.3299 0.5919 0.045 Uiso 1 1 calc R
H20B H 0.8706 0.3702 0.5490 0.045 Uiso 1 1 calc R
H20C H 0.9563 0.3590 0.4238 0.045 Uiso 1 1 calc R

loop_
_atom_site_aniso_label
_atom_site_aniso_U_11
_atom_site_aniso_U_22
_atom_site_aniso_U_33
_atom_site_aniso_U_23
_atom_site_aniso_U_13
_atom_site_aniso_U_12
O15 0.0236(6) 0.0355(8) 0.0292(7) -0.0054(6) 0.0088(6) 0.0008(6)
O17 0.0287(7) 0.0346(8) 0.0268(7) -0.0023(6) 0.0059(6) -0.0027(6)
O19 0.0449(8) 0.0251(7) 0.0331(8) -0.0014(6) 0.0076(6) -0.0105(6)
O21 0.0368(8) 0.0320(9) 0.0388(9) -0.0050(6) -0.0015(7) -0.0040(6)
N1 0.0259(7) 0.0234(8) 0.0278(8) -0.0026(7) 0.0123(6) -0.0010(6)
N3 0.0257(8) 0.0236(8) 0.0279(8) -0.0019(6) 0.0083(7) -0.0013(6)
N10 0.0438(9) 0.0222(9) 0.0308(9) -0.0054(7) 0.0141(7) -0.0011(7)
C2 0.0223(8) 0.0233(10) 0.0267(10) -0.0020(7) 0.0076(7) 0.0008(7)
C4 0.0204(8) 0.0253(10) 0.0283(10) 0.0007(8) 0.0087(7) 0.0003(7)
C5 0.0213(8) 0.0240(10) 0.0250(10) 0.0001(7) 0.0080(7) 0.0005(7)
C6 0.0273(9) 0.0249(10) 0.0248(9) -0.0011(7) 0.0094(8) -0.0003(7)
C7 0.0253(9) 0.0217(10) 0.0243(9) -0.0017(7) 0.0096(7) -0.0007(7)
C8 0.0292(9) 0.0243(10) 0.0270(10) -0.0032(7) 0.0129(8) -0.0044(7)
C9 0.0204(8) 0.0226(9) 0.0261(9) -0.0020(7) 0.0088(7) -0.0006(7)
C11 0.0405(11) 0.0237(10) 0.0345(11) -0.0064(8) 0.0082(9) -0.0009(9)
C12 0.0342(10) 0.0319(11) 0.0287(10) -0.0050(8) 0.0126(8) 0.0029(8)
C13 0.0337(10) 0.0289(11) 0.0333(11) 0.0043(8) 0.0149(9) -0.0002(8)
C14 0.0272(9) 0.0182(9) 0.0260(10) 0.0013(7) 0.0096(8) -0.0027(7)
C16 0.0258(9) 0.0318(11) 0.0383(11) -0.0011(9) 0.0150(8) 0.0013(8)
C18 0.0246(9) 0.0257(10) 0.0291(10) -0.0039(8) 0.0122(8) 0.0006(7)
C20 0.0500(12) 0.0252(11) 0.0408(12) -0.0069(9) 0.0215(10) -0.0117(9)

loop_
_atom_type_symbol
_atom_type_description
_atom_type_scat_dispersion_real
_atom_type_scat_dispersion_imag
_atom_type_scat_source
C C 0.0033 0.0016 'International Tables Vol C Tables 4.2.6.8 and 6.1.1.4'
H H 0.0000 0.0000 'International Tables Vol C Tables 4.2.6.8 and 6.1.1.4'
N N 0.0061 0.0033 'International Tables Vol C Tables 4.2.6.8 and 6.1.1.4'
O O 0.0106 0.0060 'International Tables Vol C Tables 4.2.6.8 and 6.1.1.4'
B B 0.0013 0.0007 'International Tables Vol C Tables 4.2.6.8 and 6.1.1.4'

loop_
_geom_angle_atom_site_label_1
_geom_angle_atom_site_label_2
_geom_angle_atom_site_label_3
_geom_angle
C14 O15 C16 116.37(14)
C18 O19 C20 117.23(15)
C9 N1 C2 113.77(16)
C4 N3 C2 117.19(16)
C2 N10 C12 120.26(16)
C2 N10 C11 120.66(17)
C12 N10 C11 118.85(16)
N3 C2 N1 126.67(17)
N3 C2 N10 116.90(17)
N1 C2 N10 116.43(17)
N3 C4 C5 120.37(17)
N3 C4 C13 118.11(17)
C5 C4 C13 121.51(17)
C9 C5 C4 117.25(17)
C9 C5 C6 111.20(16)
C4 C5 C6 131.55(17)
C5 C6 C7 102.28(14)
C5 C6 H6A 111.3
C7 C6 H6A 111.3
C5 C6 H6B 111.3
C7 C6 H6B 111.3
H6A C6 H6B 109.2
C18 C7 C14 110.54(15)
C18 C7 C8 111.14(15)
C14 C7 C8 110.17(15)
C18 C7 C6 112.93(14)
C14 C7 C6 106.90(14)
C8 C7 C6 104.95(14)
C9 C8 C7 102.58(15)
C9 C8 H8A 111.3
C7 C8 H8A 111.3
C9 C8 H8B 111.3
C7 C8 H8B 111.3
H8A C8 H8B 109.2
N1 C9 C5 124.69(17)
N1 C9 C8 124.18(17)
C5 C9 C8 111.13(16)
N10 C11 H11A 109.5
N10 C11 H11B 109.5
H11A C11 H11B 109.5
N10 C11 H11C 109.5
H11A C11 H11C 109.5
H11B C11 H11C 109.5
N10 C12 H12A 109.5
N10 C12 H12B 109.5
H12A C12 H12B 109.5
N10 C12 H12C 109.5
H12A C12 H12C 109.5
H12B C12 H12C 109.5
C4 C13 H13A 109.5
C4 C13 H13B 109.5
H13A C13 H13B 109.5
C4 C13 H13C 109.5
H13A C13 H13C 109.5
H13B C13 H13C 109.5
O17 C14 O15 124.75(17)
O17 C14 C7 124.85(17)
O15 C14 C7 110.26(15)
O15 C16 H16A 109.5
O15 C16 H16B 109.5
H16A C16 H16B 109.5
O15 C16 H16C 109.5
H16A C16 H16C 109.5
H16B C16 H16C 109.5
O21 C18 O19 124.50(18)
O21 C18 C7 125.46(18)
O19 C18 C7 110.01(15)
O19 C20 H20A 109.5
O19 C20 H20B 109.5
H20A C20 H20B 109.5
O19 C20 H20C 109.5
H20A C20 H20C 109.5
H20B C20 H20C 109.5

loop_
_geom_bond_atom_site_label_1
_geom_bond_atom_site_label_2
_geom_bond_distance
O15 C14 1.333(2)
O15 C16 1.455(2)
O17 C14 1.206(2)
O19 C18 1.335(2)
O19 C20 1.451(2)
O21 C18 1.198(2)
N1 C9 1.329(2)
N1 C2 1.358(2)
N3 C4 1.346(2)
N3 C2 1.350(2)
N10 C2 1.360(2)
N10 C12 1.453(3)
N10 C11 1.454(3)
C4 C5 1.389(3)
C4 C13 1.498(3)
C5 C9 1.382(3)
C5 C6 1.504(3)
C6 C7 1.559(3)
C6 H6A 0.9900
C6 H6B 0.9900
C7 C18 1.517(3)
C7 C14 1.525(2)
C7 C8 1.556(3)
C8 C9 1.507(3)
C8 H8A 0.9900
C8 H8B 0.9900
C11 H11A 0.9800
C11 H11B 0.9800
C11 H11C 0.9800
C12 H12A 0.9800
C12 H12B 0.9800
C12 H12C 0.9800
C13 H13A 0.9800
C13 H13B 0.9800
C13 H13C 0.9800
C16 H16A 0.9800
C16 H16B 0.9800
C16 H16C 0.9800
C20 H20A 0.9800
C20 H20B 0.9800
C20 H20C 0.9800

loop_
_geom_torsion_atom_site_label_1
_geom_torsion_atom_site_label_2
_geom_torsion_atom_site_label_3
_geom_torsion_atom_site_label_4
_geom_torsion
C4 N3 C2 N1 -0.8(3)
C4 N3 C2 N10 -179.76(15)
C9 N1 C2 N3 -1.2(3)
C9 N1 C2 N10 177.83(15)
C12 N10 C2 N3 -174.70(16)
C11 N10 C2 N3 10.9(3)
C12 N10 C2 N1 6.2(3)
C11 N10 C2 N1 -168.21(17)
C2 N3 C4 C5 1.4(2)
C2 N3 C4 C13 -178.89(15)
N3 C4 C5 C9 -0.1(2)
C13 C4 C5 C9 -179.82(16)
N3 C4 C5 C6 179.17(16)
C13 C4 C5 C6 -0.6(3)
C9 C5 C6 C7 18.46(18)
C4 C5 C6 C7 -160.83(18)
C5 C6 C7 C18 -148.29(15)
C5 C6 C7 C14 89.93(16)
C5 C6 C7 C8 -27.08(17)
C18 C7 C8 C9 148.45(15)
C14 C7 C8 C9 -88.67(17)
C6 C7 C8 C9 26.07(17)
C2 N1 C9 C5 2.6(2)
C2 N1 C9 C8 -176.88(16)
C4 C5 C9 N1 -2.1(3)
C6 C5 C9 N1 178.51(16)
C4 C5 C9 C8 177.46(15)
C6 C5 C9 C8 -1.9(2)
C7 C8 C9 N1 164.03(16)
C7 C8 C9 C5 -15.53(19)
C16 O15 C14 O17 6.5(3)
C16 O15 C14 C7 -169.39(15)
C18 C7 C14 O17 135.35(19)
C8 C7 C14 O17 12.1(3)
C6 C7 C14 O17 -101.4(2)
C18 C7 C14 O15 -48.8(2)
C8 C7 C14 O15 -172.03(15)
C6 C7 C14 O15 74.47(18)
C20 O19 C18 O21 4.4(3)
C20 O19 C18 C7 -173.58(16)
C14 C7 C18 O21 125.1(2)
C8 C7 C18 O21 -112.2(2)
C6 C7 C18 O21 5.4(3)
C14 C7 C18 O19 -57.0(2)
C8 C7 C18 O19 65.69(19)
C6 C7 C18 O19 -176.68(15)
